data_7212763
loop_
_publ_author_name
'Aaker\"oy, Christer B.'
'Rajbanshi, Arbin'
'Li, Z. Jane'
'Desper, John'

_publ_section_title
;
 Mapping out the synthetic landscape for re-crystallization,
 co-crystallization and salt formation
;
_journal_issue 12
_journal_name_full CrystEngComm
_journal_page_first 4231
_journal_paper_doi 10.1039/c0ce00052c
_journal_volume 12
_journal_year 2010
_chemical_formula_moiety
;
(C5 H4 Br2 N2) (C7 H4 N2 O6)
;
_chemical_formula_sum 'C12 H8 Br2 N4 O6'
_chemical_formula_weight 464.04
_chemical_name_systematic
;
AR-1i-9 2-amino-3,5-dibromopyridine, 3,5-dinitrobenzoic acid
;
_space_group_IT_number 14
_symmetry_cell_setting monoclinic
_symmetry_space_group_name_Hall '-P 2ybc'
_symmetry_space_group_name_H-M 'P 1 21/c 1'
_atom_sites_solution_hydrogens geom
_atom_sites_solution_primary direct
_atom_sites_solution_secondary difmap
_audit_creation_method SHELXL-97
_cell_angle_alpha 90.00
_cell_angle_beta 90.344(3)
_cell_angle_gamma 90.00
_cell_formula_units_Z 8
_cell_length_a 7.3849(5)
_cell_length_b 31.340(2)
_cell_length_c 13.3082(9)
_cell_measurement_reflns_used 9986
_cell_measurement_temperature 120(2)
_cell_measurement_theta_max 31.40
_cell_measurement_theta_min 2.48
_cell_volume 3080.0(4)
_computing_cell_refinement 'Bruker SMART'
_computing_data_collection 'Bruker SMART'
_computing_data_reduction 'Bruker SAINT'
_computing_molecular_graphics 'Bruker SHELXTL'
_computing_publication_material 'Bruker SHELXTL'
_computing_structure_refinement 'SHELXL-97 (Sheldrick, 1997)'
_computing_structure_solution 'SHELXS-97 (Sheldrick, 1990)'
_diffrn_ambient_temperature 120(2)
_diffrn_measured_fraction_theta_full 0.979
_diffrn_measured_fraction_theta_max 0.979
_diffrn_measurement_device_type 'CCD area detector'
_diffrn_measurement_method 'phi and omega scans'
_diffrn_radiation_monochromator graphite
_diffrn_radiation_source 'fine-focus sealed tube'
_diffrn_radiation_type MoK\a
_diffrn_radiation_wavelength 0.71073
_diffrn_reflns_av_R_equivalents 0.0333
_diffrn_reflns_av_sigmaI/netI 0.0360
_diffrn_reflns_limit_h_max 10
_diffrn_reflns_limit_h_min -10
_diffrn_reflns_limit_k_max 44
_diffrn_reflns_limit_k_min -44
_diffrn_reflns_limit_l_max 18
_diffrn_reflns_limit_l_min -19
_diffrn_reflns_number 35388
_diffrn_reflns_theta_full 31.51
_diffrn_reflns_theta_max 31.51
_diffrn_reflns_theta_min 1.30
_exptl_absorpt_coefficient_mu 5.303
_exptl_absorpt_correction_T_max 0.6763
_exptl_absorpt_correction_T_min 0.3883
_exptl_absorpt_correction_type multi-scan
_exptl_absorpt_process_details SADABS
_exptl_crystal_colour orange
_exptl_crystal_density_diffrn 2.001
_exptl_crystal_density_method 'not measured'
_exptl_crystal_description plate
_exptl_crystal_F_000 1808
_exptl_crystal_size_max 0.22
_exptl_crystal_size_mid 0.14
_exptl_crystal_size_min 0.08
_refine_diff_density_max 1.475
_refine_diff_density_min -0.582
_refine_diff_density_rms 0.114
_refine_ls_extinction_method none
_refine_ls_goodness_of_fit_ref 1.049
_refine_ls_hydrogen_treatment mixed
_refine_ls_matrix_type full
_refine_ls_number_parameters 451
_refine_ls_number_reflns 10050
_refine_ls_number_restraints 0
_refine_ls_restrained_S_all 1.049
_refine_ls_R_factor_all 0.0556
_refine_ls_R_factor_gt 0.0364
_refine_ls_shift/su_max 0.001
_refine_ls_shift/su_mean 0.000
_refine_ls_structure_factor_coef Fsqd
_refine_ls_weighting_details 'calc w=1/[\s^2^(Fo^2^)+(0.0450P)^2^+2.5000P] where P=(Fo^2^+2Fc^2^)/3'
_refine_ls_weighting_scheme calc
_refine_ls_wR_factor_gt 0.0866
_refine_ls_wR_factor_ref 0.0928
_reflns_number_gt 7774
_reflns_number_total 10050
_reflns_threshold_expression >2sigma(I)
_cod_data_source_file c0ce00052c.txt
_cod_data_source_block ar0817m(E9)
_cod_depositor_comments
;
The following automatic conversions were performed:

'_symmetry_cell_setting' value 'Monoclinic' changed to 'monoclinic'
according to /home/saulius/struct/CIF-dictionaries/cif_core.dic
dictionary named 'cif_core.dic' version 2.4.2 from 2011-04-26.

Automatic conversion script
Id: cif_fix_values 1891 2012-01-12 08:04:46Z andrius 
;
_cod_original_cell_volume 3080.1(4)
_cod_original_sg_symbol_H-M P2(1)/c
_cod_database_code 7212763

loop_
_symmetry_equiv_pos_as_xyz
'x, y, z'
'-x, y+1/2, -z+1/2'
'-x, -y, -z'
'x, -y-1/2, z-1/2'

loop_
_atom_site_label
_atom_site_type_symbol
_atom_site_fract_x
_atom_site_fract_y
_atom_site_fract_z
_atom_site_U_iso_or_equiv
_atom_site_adp_type
_atom_site_occupancy
_atom_site_symmetry_multiplicity
_atom_site_calc_flag
_atom_site_refinement_flags
Br1_1 Br 0.72193(4) 0.146960(8) 0.41330(2) 0.02704(7) Uani 1 1 d .
Br2_1 Br 0.77435(4) 0.326372(9) 0.43436(2) 0.02782(7) Uani 1 1 d .
N11_1 N 0.5774(3) 0.24385(6) 0.21877(15) 0.0188(4) Uani 1 1 d .
C12_1 C 0.6048(3) 0.20467(8) 0.25715(17) 0.0175(4) Uani 1 1 d .
N12_1 N 0.5543(3) 0.17100(7) 0.20137(18) 0.0243(5) Uani 1 1 d .
H12A_1 H 0.503(5) 0.1739(11) 0.144(3) 0.029 Uiso 1 1 d .
H12B_1 H 0.572(5) 0.1444(11) 0.222(3) 0.029 Uiso 1 1 d .
C13_1 C 0.6831(3) 0.20108(8) 0.35441(18) 0.0193(5) Uani 1 1 d .
C14_1 C 0.7314(3) 0.23665(8) 0.40732(19) 0.0202(5) Uani 1 1 d .
H14_1 H 0.7837 0.2342 0.4724 0.024 Uiso 1 1 calc R
C15_1 C 0.7025(3) 0.27652(8) 0.36426(18) 0.0198(5) Uani 1 1 d .
C16_1 C 0.6243(3) 0.27919(8) 0.27082(18) 0.0200(5) Uani 1 1 d .
H16_1 H 0.6026 0.3065 0.2421 0.024 Uiso 1 1 calc R
C21_1 C 0.2437(3) 0.25598(8) -0.08989(17) 0.0168(4) Uani 1 1 d .
C27_1 C 0.3308(3) 0.23834(8) 0.00396(17) 0.0183(5) Uani 1 1 d .
O21_1 O 0.4035(3) 0.26820(6) 0.06015(14) 0.0228(4) Uani 1 1 d .
H21_1 H 0.460(5) 0.2576(11) 0.108(3) 0.027 Uiso 1 1 d .
O22_1 O 0.3330(3) 0.20042(6) 0.02188(13) 0.0238(4) Uani 1 1 d .
C22_1 C 0.1808(3) 0.22715(8) -0.16133(17) 0.0174(4) Uani 1 1 d .
H22_1 H 0.1892 0.1973 -0.1502 0.021 Uiso 1 1 calc R
C23_1 C 0.1056(3) 0.24313(8) -0.24915(18) 0.0189(5) Uani 1 1 d .
N23_1 N 0.0377(3) 0.21280(7) -0.32466(15) 0.0214(4) Uani 1 1 d .
O23_1 O 0.0340(3) 0.17484(6) -0.30298(16) 0.0361(5) Uani 1 1 d .
O24_1 O -0.0141(3) 0.22713(7) -0.40541(14) 0.0298(4) Uani 1 1 d .
C24_1 C 0.0885(3) 0.28636(8) -0.26890(18) 0.0196(5) Uani 1 1 d .
H24_1 H 0.0361 0.2966 -0.3297 0.024 Uiso 1 1 calc R
C25_1 C 0.1519(4) 0.31387(8) -0.19527(18) 0.0200(5) Uani 1 1 d .
N25_1 N 0.1336(3) 0.36019(7) -0.21275(18) 0.0266(5) Uani 1 1 d .
O25_1 O 0.0543(4) 0.37149(7) -0.28919(17) 0.0410(6) Uani 1 1 d .
O26_1 O 0.1982(3) 0.38429(6) -0.15040(17) 0.0374(5) Uani 1 1 d .
C26_1 C 0.2293(3) 0.29985(8) -0.10605(18) 0.0196(5) Uani 1 1 d .
H26_1 H 0.2716 0.3196 -0.0571 0.023 Uiso 1 1 calc R
Br3_2 Br 1.23158(4) 0.112305(8) 0.94001(2) 0.02585(7) Uani 1 1 d .
Br4_2 Br 1.27338(4) -0.066815(8) 0.98756(2) 0.02563(7) Uani 1 1 d .
N11_2 N 1.0274(3) 0.01094(6) 0.77751(15) 0.0180(4) Uani 1 1 d .
C12_2 C 1.0663(3) 0.05094(8) 0.80742(18) 0.0178(4) Uani 1 1 d .
N12_2 N 1.0047(3) 0.08360(7) 0.75133(17) 0.0248(5) Uani 1 1 d .
H12A_2 H 0.938(5) 0.0774(11) 0.694(3) 0.030 Uiso 1 1 d .
H12B_2 H 1.024(5) 0.1118(11) 0.773(3) 0.030 Uiso 1 1 d .
C13_2 C 1.1733(3) 0.05683(7) 0.89586(18) 0.0187(5) Uani 1 1 d .
C14_2 C 1.2348(3) 0.02233(8) 0.94921(18) 0.0196(5) Uani 1 1 d .
H14_2 H 1.3067 0.0261 1.0079 0.024 Uiso 1 1 calc R
C15_2 C 1.1894(3) -0.01864(8) 0.91536(18) 0.0191(5) Uani 1 1 d .
C16_2 C 1.0858(3) -0.02332(8) 0.83025(18) 0.0192(5) Uani 1 1 d .
H16_2 H 1.0545 -0.0512 0.8079 0.023 Uiso 1 1 calc R
C21_2 C 0.7215(3) -0.00136(8) 0.46147(17) 0.0171(4) Uani 1 1 d .
C27_2 C 0.8138(3) 0.01719(8) 0.55298(18) 0.0185(4) Uani 1 1 d .
O21_2 O 0.8708(3) -0.01140(6) 0.61556(14) 0.0238(4) Uani 1 1 d .
H21_2 H 0.942(4) 0.0015(10) 0.690(3) 0.029 Uiso 1 1 d .
O22_2 O 0.8265(3) 0.05612(6) 0.56353(14) 0.0245(4) Uani 1 1 d .
C22_2 C 0.6457(3) 0.02655(8) 0.39112(17) 0.0186(4) Uani 1 1 d .
H22_2 H 0.6597 0.0565 0.3980 0.022 Uiso 1 1 calc R
C23_2 C 0.5494(3) 0.00943(8) 0.31085(18) 0.0188(5) Uani 1 1 d .
N23_2 N 0.4660(3) 0.03854(7) 0.23825(16) 0.0230(4) Uani 1 1 d .
O23_2 O 0.5092(3) 0.07638(6) 0.24236(16) 0.0354(5) Uani 1 1 d .
O24_2 O 0.3596(3) 0.02374(7) 0.17708(15) 0.0328(5) Uani 1 1 d .
C24_2 C 0.5259(3) -0.03396(8) 0.29727(18) 0.0203(5) Uani 1 1 d .
H24_2 H 0.4585 -0.0451 0.2422 0.024 Uiso 1 1 calc R
C25_2 C 0.6055(4) -0.06029(8) 0.36789(18) 0.0207(5) Uani 1 1 d .
N25_2 N 0.5809(4) -0.10681(7) 0.35580(18) 0.0303(5) Uani 1 1 d .
O25_2 O 0.4902(4) -0.11915(7) 0.28522(19) 0.0546(8) Uani 1 1 d .
O26_2 O 0.6547(4) -0.13017(7) 0.41709(18) 0.0449(6) Uani 1 1 d .
C26_2 C 0.7025(3) -0.04524(8) 0.45012(18) 0.0195(5) Uani 1 1 d .
H26_2 H 0.7546 -0.0644 0.4974 0.023 Uiso 1 1 calc R

loop_
_atom_site_aniso_label
_atom_site_aniso_U_11
_atom_site_aniso_U_22
_atom_site_aniso_U_33
_atom_site_aniso_U_23
_atom_site_aniso_U_13
_atom_site_aniso_U_12
Br1_1 0.03380(15) 0.01901(12) 0.02821(13) 0.00641(9) -0.00876(11) -0.00134(10)
Br2_1 0.03063(14) 0.02162(13) 0.03112(14) -0.00796(10) -0.00748(11) -0.00374(10)
N11_1 0.0223(10) 0.0157(9) 0.0183(9) 0.0002(7) -0.0032(8) 0.0012(8)
C12_1 0.0177(11) 0.0163(11) 0.0184(10) -0.0009(8) -0.0005(9) 0.0021(9)
N12_1 0.0347(13) 0.0167(10) 0.0213(10) -0.0015(8) -0.0079(9) 0.0026(9)
C13_1 0.0208(11) 0.0160(11) 0.0211(11) 0.0027(8) -0.0036(9) 0.0012(9)
C14_1 0.0198(12) 0.0208(12) 0.0198(11) 0.0001(9) -0.0044(9) -0.0026(9)
C15_1 0.0201(12) 0.0167(11) 0.0224(11) -0.0047(8) -0.0040(9) -0.0029(9)
C16_1 0.0223(12) 0.0146(11) 0.0230(11) 0.0003(8) -0.0037(9) 0.0003(9)
C21_1 0.0166(11) 0.0194(11) 0.0143(9) 0.0003(8) -0.0017(8) 0.0012(9)
C27_1 0.0205(11) 0.0199(11) 0.0145(10) -0.0007(8) -0.0016(9) 0.0017(9)
O21_1 0.0309(10) 0.0193(9) 0.0180(8) 0.0000(6) -0.0104(7) -0.0013(7)
O22_1 0.0334(10) 0.0176(9) 0.0203(8) 0.0005(6) -0.0092(8) 0.0016(7)
C22_1 0.0193(11) 0.0163(11) 0.0165(10) 0.0026(8) -0.0032(9) -0.0003(9)
C23_1 0.0211(12) 0.0197(11) 0.0158(10) -0.0006(8) -0.0032(9) 0.0003(9)
N23_1 0.0251(11) 0.0204(10) 0.0185(9) -0.0004(8) -0.0048(8) -0.0009(8)
O23_1 0.0607(15) 0.0197(10) 0.0276(10) -0.0016(7) -0.0151(10) -0.0012(9)
O24_1 0.0359(11) 0.0336(11) 0.0196(9) 0.0035(7) -0.0131(8) -0.0040(9)
C24_1 0.0212(12) 0.0212(12) 0.0165(10) 0.0029(8) -0.0027(9) 0.0015(9)
C25_1 0.0233(12) 0.0159(11) 0.0208(11) 0.0044(8) -0.0006(9) 0.0004(9)
N25_1 0.0366(13) 0.0166(10) 0.0264(11) 0.0040(8) -0.0008(10) 0.0004(9)
O25_1 0.0667(17) 0.0218(10) 0.0344(11) 0.0086(8) -0.0149(11) 0.0073(10)
O26_1 0.0589(15) 0.0168(9) 0.0364(11) -0.0003(8) -0.0076(10) -0.0028(9)
C26_1 0.0222(12) 0.0197(12) 0.0168(10) 0.0012(8) -0.0016(9) -0.0012(9)
Br3_2 0.03502(15) 0.01443(12) 0.02796(13) -0.00444(9) -0.01281(11) 0.00232(10)
Br4_2 0.03003(14) 0.01806(12) 0.02871(13) 0.00798(9) -0.00601(10) 0.00044(10)
N11_2 0.0198(10) 0.0163(9) 0.0180(9) -0.0006(7) -0.0050(8) -0.0001(8)
C12_2 0.0198(11) 0.0150(11) 0.0185(10) -0.0002(8) -0.0021(9) 0.0012(9)
N12_2 0.0329(12) 0.0169(10) 0.0245(11) -0.0004(8) -0.0122(9) 0.0029(9)
C13_2 0.0233(12) 0.0132(10) 0.0196(10) -0.0030(8) -0.0049(9) 0.0004(9)
C14_2 0.0211(12) 0.0196(12) 0.0181(10) -0.0001(8) -0.0035(9) 0.0019(9)
C15_2 0.0206(12) 0.0169(11) 0.0199(11) 0.0045(8) -0.0020(9) 0.0012(9)
C16_2 0.0208(12) 0.0131(11) 0.0237(11) 0.0001(8) -0.0007(9) -0.0014(9)
C21_2 0.0173(11) 0.0181(11) 0.0160(10) -0.0014(8) 0.0000(9) -0.0012(9)
C27_2 0.0174(11) 0.0205(12) 0.0175(10) -0.0017(8) -0.0028(9) -0.0012(9)
O21_2 0.0275(10) 0.0221(9) 0.0218(8) -0.0005(7) -0.0084(7) 0.0013(7)
O22_2 0.0315(10) 0.0185(9) 0.0235(9) -0.0021(7) -0.0074(8) -0.0025(7)
C22_2 0.0197(11) 0.0175(11) 0.0187(10) -0.0022(8) -0.0017(9) -0.0004(9)
C23_2 0.0188(11) 0.0205(12) 0.0169(10) 0.0012(8) -0.0016(9) -0.0004(9)
N23_2 0.0238(11) 0.0261(11) 0.0190(10) 0.0006(8) -0.0019(8) 0.0033(9)
O23_2 0.0527(14) 0.0198(10) 0.0335(11) 0.0001(8) -0.0115(10) 0.0053(9)
O24_2 0.0343(11) 0.0404(12) 0.0235(9) 0.0050(8) -0.0123(8) -0.0062(9)
C24_2 0.0219(12) 0.0216(12) 0.0175(10) -0.0022(8) -0.0014(9) -0.0047(9)
C25_2 0.0258(13) 0.0166(11) 0.0199(11) -0.0023(8) 0.0020(10) -0.0040(9)
N25_2 0.0464(15) 0.0196(11) 0.0251(11) -0.0004(8) 0.0000(10) -0.0079(10)
O25_2 0.094(2) 0.0230(11) 0.0467(14) -0.0054(10) -0.0283(14) -0.0166(13)
O26_2 0.0748(18) 0.0205(11) 0.0393(12) 0.0067(9) -0.0111(12) -0.0059(11)
C26_2 0.0221(12) 0.0178(11) 0.0185(10) 0.0007(8) 0.0006(9) -0.0001(9)

loop_
_atom_type_symbol
_atom_type_description
_atom_type_scat_dispersion_real
_atom_type_scat_dispersion_imag
_atom_type_scat_source
C C 0.0033 0.0016 'International Tables Vol C Tables 4.2.6.8 and 6.1.1.4'
H H 0.0000 0.0000 'International Tables Vol C Tables 4.2.6.8 and 6.1.1.4'
N N 0.0061 0.0033 'International Tables Vol C Tables 4.2.6.8 and 6.1.1.4'
O O 0.0106 0.0060 'International Tables Vol C Tables 4.2.6.8 and 6.1.1.4'
Br Br -0.2901 2.4595 'International Tables Vol C Tables 4.2.6.8 and 6.1.1.4'

loop_
_geom_angle_atom_site_label_1
_geom_angle_atom_site_label_2
_geom_angle_atom_site_label_3
_geom_angle
C12_1 N11_1 C16_1 121.1(2)
N12_1 C12_1 N11_1 117.9(2)
N12_1 C12_1 C13_1 123.6(2)
N11_1 C12_1 C13_1 118.6(2)
C12_1 N12_1 H12A_1 122(2)
C12_1 N12_1 H12B_1 122(2)
H12A_1 N12_1 H12B_1 116(3)
C14_1 C13_1 C12_1 120.6(2)
C14_1 C13_1 Br1_1 118.73(18)
C12_1 C13_1 Br1_1 120.63(18)
C13_1 C14_1 C15_1 118.9(2)
C13_1 C14_1 H14_1 120.6
C15_1 C14_1 H14_1 120.6
C16_1 C15_1 C14_1 119.4(2)
C16_1 C15_1 Br2_1 120.79(19)
C14_1 C15_1 Br2_1 119.78(18)
N11_1 C16_1 C15_1 121.4(2)
N11_1 C16_1 H16_1 119.3
C15_1 C16_1 H16_1 119.3
C22_1 C21_1 C26_1 120.7(2)
C22_1 C21_1 C27_1 117.9(2)
C26_1 C21_1 C27_1 121.4(2)
O22_1 C27_1 O21_1 125.7(2)
O22_1 C27_1 C21_1 121.9(2)
O21_1 C27_1 C21_1 112.5(2)
C27_1 O21_1 H21_1 111(2)
C23_1 C22_1 C21_1 118.2(2)
C23_1 C22_1 H22_1 120.9
C21_1 C22_1 H22_1 120.9
C22_1 C23_1 C24_1 123.3(2)
C22_1 C23_1 N23_1 118.5(2)
C24_1 C23_1 N23_1 118.2(2)
O24_1 N23_1 O23_1 123.8(2)
O24_1 N23_1 C23_1 117.8(2)
O23_1 N23_1 C23_1 118.4(2)
C25_1 C24_1 C23_1 116.4(2)
C25_1 C24_1 H24_1 121.8
C23_1 C24_1 H24_1 121.8
C24_1 C25_1 C26_1 123.0(2)
C24_1 C25_1 N25_1 118.1(2)
C26_1 C25_1 N25_1 118.9(2)
O26_1 N25_1 O25_1 124.8(2)
O26_1 N25_1 C25_1 117.9(2)
O25_1 N25_1 C25_1 117.3(2)
C25_1 C26_1 C21_1 118.3(2)
C25_1 C26_1 H26_1 120.8
C21_1 C26_1 H26_1 120.8
C12_2 N11_2 C16_2 121.3(2)
C12_2 N11_2 H21_2 123.7(14)
C16_2 N11_2 H21_2 114.8(14)
N12_2 C12_2 N11_2 118.3(2)
N12_2 C12_2 C13_2 122.9(2)
N11_2 C12_2 C13_2 118.7(2)
C12_2 N12_2 H12A_2 118(2)
C12_2 N12_2 H12B_2 120(2)
H12A_2 N12_2 H12B_2 122(3)
C14_2 C13_2 C12_2 120.4(2)
C14_2 C13_2 Br3_2 119.49(18)
C12_2 C13_2 Br3_2 120.09(18)
C13_2 C14_2 C15_2 118.6(2)
C13_2 C14_2 H14_2 120.7
C15_2 C14_2 H14_2 120.7
C16_2 C15_2 C14_2 119.7(2)
C16_2 C15_2 Br4_2 120.92(19)
C14_2 C15_2 Br4_2 119.40(18)
N11_2 C16_2 C15_2 121.3(2)
N11_2 C16_2 H16_2 119.4
C15_2 C16_2 H16_2 119.4
C26_2 C21_2 C22_2 120.5(2)
C26_2 C21_2 C27_2 120.9(2)
C22_2 C21_2 C27_2 118.5(2)
O22_2 C27_2 O21_2 126.1(2)
O22_2 C27_2 C21_2 120.5(2)
O21_2 C27_2 C21_2 113.4(2)
C27_2 O21_2 H21_2 116.2(16)
C23_2 C22_2 C21_2 118.4(2)
C23_2 C22_2 H22_2 120.8
C21_2 C22_2 H22_2 120.8
C24_2 C23_2 C22_2 123.0(2)
C24_2 C23_2 N23_2 118.4(2)
C22_2 C23_2 N23_2 118.6(2)
O24_2 N23_2 O23_2 124.2(2)
O24_2 N23_2 C23_2 118.1(2)
O23_2 N23_2 C23_2 117.7(2)
C25_2 C24_2 C23_2 116.5(2)
C25_2 C24_2 H24_2 121.7
C23_2 C24_2 H24_2 121.7
C24_2 C25_2 C26_2 123.4(2)
C24_2 C25_2 N25_2 117.7(2)
C26_2 C25_2 N25_2 118.9(2)
O25_2 N25_2 O26_2 124.6(3)
O25_2 N25_2 C25_2 117.8(2)
O26_2 N25_2 C25_2 117.7(2)
C25_2 C26_2 C21_2 118.2(2)
C25_2 C26_2 H26_2 120.9
C21_2 C26_2 H26_2 120.9

loop_
_geom_bond_atom_site_label_1
_geom_bond_atom_site_label_2
_geom_bond_distance
Br1_1 C13_1 1.890(2)
Br2_1 C15_1 1.894(2)
N11_1 C12_1 1.345(3)
N11_1 C16_1 1.350(3)
C12_1 N12_1 1.342(3)
C12_1 C13_1 1.419(3)
N12_1 H12A_1 0.85(4)
N12_1 H12B_1 0.89(4)
C13_1 C14_1 1.365(3)
C14_1 C15_1 1.391(3)
C14_1 H14_1 0.9500
C15_1 C16_1 1.371(3)
C16_1 H16_1 0.9500
C21_1 C22_1 1.389(3)
C21_1 C26_1 1.396(3)
C21_1 C27_1 1.507(3)
C27_1 O22_1 1.212(3)
C27_1 O21_1 1.311(3)
O21_1 H21_1 0.83(3)
C22_1 C23_1 1.385(3)
C22_1 H22_1 0.9500
C23_1 C24_1 1.386(3)
C23_1 N23_1 1.469(3)
N23_1 O24_1 1.224(3)
N23_1 O23_1 1.224(3)
C24_1 C25_1 1.384(3)
C24_1 H24_1 0.9500
C25_1 C26_1 1.386(3)
C25_1 N25_1 1.476(3)
N25_1 O26_1 1.217(3)
N25_1 O25_1 1.223(3)
C26_1 H26_1 0.9500
Br3_2 C13_2 1.884(2)
Br4_2 C15_2 1.892(2)
N11_2 C12_2 1.346(3)
N11_2 C16_2 1.352(3)
N11_2 H21_2 1.35(3)
C12_2 N12_2 1.344(3)
C12_2 C13_2 1.426(3)
N12_2 H12A_2 0.93(4)
N12_2 H12B_2 0.94(3)
C13_2 C14_2 1.370(3)
C14_2 C15_2 1.401(3)
C14_2 H14_2 0.9500
C15_2 C16_2 1.371(3)
C16_2 H16_2 0.9500
C21_2 C26_2 1.390(3)
C21_2 C22_2 1.396(3)
C21_2 C27_2 1.509(3)
C27_2 O22_2 1.232(3)
C27_2 O21_2 1.292(3)
O21_2 H21_2 1.19(3)
C22_2 C23_2 1.388(3)
C22_2 H22_2 0.9500
C23_2 C24_2 1.383(3)
C23_2 N23_2 1.462(3)
N23_2 O24_2 1.220(3)
N23_2 O23_2 1.229(3)
C24_2 C25_2 1.379(4)
C24_2 H24_2 0.9500
C25_2 C26_2 1.387(3)
C25_2 N25_2 1.478(3)
N25_2 O25_2 1.214(3)
N25_2 O26_2 1.222(3)
C26_2 H26_2 0.9500

loop_
_geom_hbond_atom_site_label_D
_geom_hbond_atom_site_label_H
_geom_hbond_atom_site_label_A
_geom_hbond_distance_DH
_geom_hbond_distance_HA
_geom_hbond_distance_DA
_geom_hbond_angle_DHA
_geom_hbond_site_symmetry_A
O21_1 H21_1 N11_1 0.83(3) 1.76(4) 2.580(3) 170(3) .
O21_2 H21_2 N11_2 1.19(3) 1.35(3) 2.538(3) 173(3) .
N12_1 H12A_1 O22_1 0.85(4) 2.21(4) 3.030(3) 161(3) .
N12_2 H12A_2 O22_2 0.93(4) 2.03(4) 2.946(3) 170(3) .
N12_1 H12B_1 O23_2 0.89(4) 2.20(4) 3.034(3) 157(3) .
N12_2 H12B_2 O23_1 0.94(3) 2.22(3) 2.958(3) 135(3) 1_656

loop_
_geom_torsion_atom_site_label_1
_geom_torsion_atom_site_label_2
_geom_torsion_atom_site_label_3
_geom_torsion_atom_site_label_4
_geom_torsion
C16_1 N11_1 C12_1 N12_1 179.8(2)
C16_1 N11_1 C12_1 C13_1 0.5(4)
N12_1 C12_1 C13_1 C14_1 -179.9(3)
N11_1 C12_1 C13_1 C14_1 -0.7(4)
N12_1 C12_1 C13_1 Br1_1 -0.1(4)
N11_1 C12_1 C13_1 Br1_1 179.12(18)
C12_1 C13_1 C14_1 C15_1 0.0(4)
Br1_1 C13_1 C14_1 C15_1 -179.83(19)
C13_1 C14_1 C15_1 C16_1 0.9(4)
C13_1 C14_1 C15_1 Br2_1 -178.2(2)
C12_1 N11_1 C16_1 C15_1 0.5(4)
C14_1 C15_1 C16_1 N11_1 -1.2(4)
Br2_1 C15_1 C16_1 N11_1 177.99(19)
C22_1 C21_1 C27_1 O22_1 -6.4(4)
C26_1 C21_1 C27_1 O22_1 174.9(2)
C22_1 C21_1 C27_1 O21_1 172.6(2)
C26_1 C21_1 C27_1 O21_1 -6.2(3)
C26_1 C21_1 C22_1 C23_1 0.7(4)
C27_1 C21_1 C22_1 C23_1 -178.0(2)
C21_1 C22_1 C23_1 C24_1 -0.6(4)
C21_1 C22_1 C23_1 N23_1 -179.6(2)
C22_1 C23_1 N23_1 O24_1 -173.9(2)
C24_1 C23_1 N23_1 O24_1 7.1(4)
C22_1 C23_1 N23_1 O23_1 7.0(4)
C24_1 C23_1 N23_1 O23_1 -172.0(2)
C22_1 C23_1 C24_1 C25_1 0.2(4)
N23_1 C23_1 C24_1 C25_1 179.1(2)
C23_1 C24_1 C25_1 C26_1 0.2(4)
C23_1 C24_1 C25_1 N25_1 -179.1(2)
C24_1 C25_1 N25_1 O26_1 -176.1(3)
C26_1 C25_1 N25_1 O26_1 4.6(4)
C24_1 C25_1 N25_1 O25_1 3.9(4)
C26_1 C25_1 N25_1 O25_1 -175.4(3)
C24_1 C25_1 C26_1 C21_1 -0.1(4)
N25_1 C25_1 C26_1 C21_1 179.2(2)
C22_1 C21_1 C26_1 C25_1 -0.4(4)
C27_1 C21_1 C26_1 C25_1 178.3(2)
C16_2 N11_2 C12_2 N12_2 179.7(2)
C16_2 N11_2 C12_2 C13_2 0.8(4)
N12_2 C12_2 C13_2 C14_2 -178.9(3)
N11_2 C12_2 C13_2 C14_2 -0.1(4)
N12_2 C12_2 C13_2 Br3_2 0.9(4)
N11_2 C12_2 C13_2 Br3_2 179.74(18)
C12_2 C13_2 C14_2 C15_2 -0.4(4)
Br3_2 C13_2 C14_2 C15_2 179.76(19)
C13_2 C14_2 C15_2 C16_2 0.2(4)
C13_2 C14_2 C15_2 Br4_2 179.80(19)
C12_2 N11_2 C16_2 C15_2 -1.1(4)
C14_2 C15_2 C16_2 N11_2 0.5(4)
Br4_2 C15_2 C16_2 N11_2 -179.08(19)
C26_2 C21_2 C27_2 O22_2 -178.4(2)
C22_2 C21_2 C27_2 O22_2 -2.2(4)
C26_2 C21_2 C27_2 O21_2 0.4(3)
C22_2 C21_2 C27_2 O21_2 176.6(2)
C26_2 C21_2 C22_2 C23_2 0.9(4)
C27_2 C21_2 C22_2 C23_2 -175.4(2)
C21_2 C22_2 C23_2 C24_2 -0.3(4)
C21_2 C22_2 C23_2 N23_2 178.5(2)
C24_2 C23_2 N23_2 O24_2 9.8(4)
C22_2 C23_2 N23_2 O24_2 -169.1(2)
C24_2 C23_2 N23_2 O23_2 -169.6(2)
C22_2 C23_2 N23_2 O23_2 11.6(4)
C22_2 C23_2 C24_2 C25_2 -0.6(4)
N23_2 C23_2 C24_2 C25_2 -179.4(2)
C23_2 C24_2 C25_2 C26_2 1.0(4)
C23_2 C24_2 C25_2 N25_2 179.4(2)
C24_2 C25_2 N25_2 O25_2 -0.9(4)
C26_2 C25_2 N25_2 O25_2 177.5(3)
C24_2 C25_2 N25_2 O26_2 178.4(3)
C26_2 C25_2 N25_2 O26_2 -3.2(4)
C24_2 C25_2 C26_2 C21_2 -0.5(4)
N25_2 C25_2 C26_2 C21_2 -178.8(2)
C22_2 C21_2 C26_2 C25_2 -0.5(4)
C27_2 C21_2 C26_2 C25_2 175.6(2)
